data_7717400
loop_
_publ_author_name
'Geoghegan, Blaise L.'
'Koutsoukos, Spyridon'
'Phonsri, Wasinee'
'Murray, Keith S.'
'Cragg, Peter J.'
'Dymond, Marcus K.'
'Gass, Ian A.'

_publ_section_title
;
 Crystalline bilayer formation in homoleptic low-spin Fe(II) compounds
 with alkyl chain substituents.
;
_journal_issue 46
_journal_name_full 'Dalton transactions (Cambridge, England : 2003)'
_journal_page_first 18698
_journal_page_last 18710
_journal_paper_doi 10.1039/d4dt02667e
_journal_volume 53
_journal_year 2024
_chemical_formula_moiety 'C34 H46 Fe N6, 2(C F3 O3 S)'
_chemical_formula_sum 'C36 H46 F6 Fe N6 O6 S2'
_chemical_formula_weight 892.76
_space_group_crystal_system monoclinic
_space_group_IT_number 14
_space_group_name_Hall '-P 2ybc'
_space_group_name_H-M_alt 'P 1 21/c 1'
_atom_sites_solution_hydrogens geom
_audit_creation_date 2017-08-01
_audit_creation_method
;
Olex2 1.2
(compiled 2017.07.20 svn.r3457 for OlexSys, GUI svn.r5370)
;
_audit_update_record
;
2024-09-09 deposited with the CCDC.	2024-10-28 downloaded from the CCDC.
;
_cell_angle_alpha 90
_cell_angle_beta 108.114(2)
_cell_angle_gamma 90
_cell_formula_units_Z 4
_cell_length_a 20.8837(3)
_cell_length_b 10.45420(10)
_cell_length_c 19.3400(3)
_cell_measurement_reflns_used 18104
_cell_measurement_temperature 100
_cell_measurement_theta_max 29.3040
_cell_measurement_theta_min 2.8170
_cell_volume 4013.09(10)
_computing_cell_refinement 'CrysAlisPro 1.171.39.9g (Rigaku OD, 2015)'
_computing_data_collection 'CrysAlisPro 1.171.39.9g (Rigaku OD, 2015)'
_computing_data_reduction 'CrysAlisPro 1.171.39.9g (Rigaku OD, 2015)'
_computing_molecular_graphics 'Olex2 (Dolomanov et al., 2009)'
_computing_publication_material 'Olex2 (Dolomanov et al., 2009)'
_computing_structure_refinement 'ShelXL (Sheldrick, 2015)'
_computing_structure_solution 'SHELXT 2014/5 (Sheldrick, 2014)'
_diffrn_ambient_temperature 100.0
_diffrn_detector 'CCD plate'
_diffrn_measured_fraction_theta_full 0.998
_diffrn_measured_fraction_theta_max 0.998
_diffrn_measurement_details
;
List of Runs (angles in degrees, time in seconds):

  # Type    Start    End  Width  t~exp~   \w     \q     \k     \f   Frames
#--------------------------------------------------------------------------
  1  \w    -75.00  73.00   1.00    4.00    --  -16.70  19.00-120.00  148
  2  \w   -106.00  19.00   1.00    4.00    --  -16.70 -57.00  60.00  125
  3  \w    -50.00  73.00   1.00    4.00    --  -16.70  38.00 -90.00  123
  4  \w   -106.00  10.00   1.00    4.00    --  -16.70 -57.00-180.00  116
;
_diffrn_measurement_device 'four-circle diffractometer'
_diffrn_measurement_device_type 'XtaLAB AFC12 (RCD3): Kappa single'
_diffrn_measurement_method '\w scans'
_diffrn_orient_matrix_type 'CrysAlisPro convention (1999,Acta A55,543-557)'
_diffrn_orient_matrix_UB_11 0.0273469000
_diffrn_orient_matrix_UB_12 0.0427294000
_diffrn_orient_matrix_UB_13 0.0139802000
_diffrn_orient_matrix_UB_21 0.0229660000
_diffrn_orient_matrix_UB_22 -0.0510378000
_diffrn_orient_matrix_UB_23 0.0023726000
_diffrn_orient_matrix_UB_31 0.0002518000
_diffrn_orient_matrix_UB_32 0.0132475000
_diffrn_orient_matrix_UB_33 -0.0358945000
_diffrn_radiation_monochromator graphite
_diffrn_radiation_probe x-ray
_diffrn_radiation_type MoK\a
_diffrn_radiation_wavelength 0.71073
_diffrn_reflns_av_R_equivalents 0.0317
_diffrn_reflns_av_unetI/netI 0.0264
_diffrn_reflns_Laue_measured_fraction_full 0.998
_diffrn_reflns_Laue_measured_fraction_max 0.998
_diffrn_reflns_limit_h_max 27
_diffrn_reflns_limit_h_min -26
_diffrn_reflns_limit_k_max 13
_diffrn_reflns_limit_k_min -13
_diffrn_reflns_limit_l_max 23
_diffrn_reflns_limit_l_min -25
_diffrn_reflns_number 46910
_diffrn_reflns_point_group_measured_fraction_full 0.998
_diffrn_reflns_point_group_measured_fraction_max 0.998
_diffrn_reflns_theta_full 27.483
_diffrn_reflns_theta_max 27.483
_diffrn_reflns_theta_min 2.605
_diffrn_source 'fine-focus sealed X-ray tube'
_diffrn_source_type 'Enhance (Mo) X-ray Source'
_exptl_absorpt_coefficient_mu 0.560
_exptl_absorpt_correction_T_max 1.00000
_exptl_absorpt_correction_T_min 0.66364
_exptl_absorpt_correction_type multi-scan
_exptl_absorpt_process_details
;
CrysAlisPro 1.171.39.9g (Rigaku Oxford Diffraction, 2015)
Empirical absorption correction using spherical harmonics,
 implemented in SCALE3 ABSPACK scaling algorithm.
;
_exptl_crystal_colour 'dark orange'
_exptl_crystal_colour_modifier dark
_exptl_crystal_colour_primary orange
_exptl_crystal_density_diffrn 1.478
_exptl_crystal_description plate
_exptl_crystal_F_000 1856
_exptl_crystal_recrystallization_method 'slow evaporation of the solvent'
_exptl_crystal_size_max 0.26
_exptl_crystal_size_mid 0.24
_exptl_crystal_size_min 0.025
_refine_diff_density_max 1.335
_refine_diff_density_min -0.543
_refine_diff_density_rms 0.068
_refine_ls_extinction_method none
_refine_ls_goodness_of_fit_ref 1.023
_refine_ls_hydrogen_treatment constr
_refine_ls_matrix_type full
_refine_ls_number_parameters 516
_refine_ls_number_reflns 9179
_refine_ls_number_restraints 0
_refine_ls_restrained_S_all 1.023
_refine_ls_R_factor_all 0.0460
_refine_ls_R_factor_gt 0.0383
_refine_ls_shift/su_max 0.001
_refine_ls_shift/su_mean 0.000
_refine_ls_structure_factor_coef Fsqd
_refine_ls_weighting_details 'w=1/[\s^2^(Fo^2^)+(0.0431P)^2^+4.9038P] where P=(Fo^2^+2Fc^2^)/3'
_refine_ls_weighting_scheme calc
_refine_ls_wR_factor_gt 0.0945
_refine_ls_wR_factor_ref 0.0990
_reflns_Friedel_coverage 0.000
_reflns_number_gt 7983
_reflns_number_total 9179
_reflns_threshold_expression 'I > 2\s(I)'
_cod_data_source_file d4dt02667e2.cif
_cod_data_source_block 1c6
_cod_depositor_comments 'Adding full bibliography for 7717398--7717404.cif.'
_cod_database_code 7717400
_shelx_shelxl_version_number 2016/6
_shelx_space_group_comment
;
The symmetry employed for this shelxl refinement is uniquely defined
by the following loop, which should always be used as a source of
symmetry information in preference to the above space-group names.
They are only intended as comments.
;
_oxdiff_exptl_absorpt_empirical_full_min 0.693
_oxdiff_exptl_absorpt_empirical_full_max 1.432
_oxdiff_exptl_absorpt_empirical_details
;
Empirical correction (ABSPACK) includes:
- Absorption correction using spherical harmonics
- Frame scaling
- Detector area scaling
;
_olex2_refinement_description
;
1. Fixed Uiso
 At 1.2 times of:
  All C(H) groups, All C(H,H) groups, All N(H) groups
 At 1.5 times of:
  All C(H,H,H) groups
2.a Ternary CH refined with riding coordinates:
 N3(H3), N6(H6), C6(H6A), C23(H23)
2.b Secondary CH2 refined with riding coordinates:
 C12(H12A,H12B), C13(H13A,H13B), C14(H14A,H14B), C15(H15A,H15B), C16(H16A,
 H16B), C29(H29A,H29B), C30(H30A,H30B), C31(H31A,H31B), C32(H32A,H32B),
 C33(H33A,H33B)
2.c Aromatic/amide H refined with riding coordinates:
 C1(H1), C2(H2), C3(H3A), C4(H4), C8(H8), C9(H9), C10(H10), C11(H11), C18(H18),
  C19(H19), C20(H20), C21(H21), C25(H25), C26(H26), C27(H27), C28(H28)
2.d Idealised Me refined as rotating group:
 C17(H17A,H17B,H17C), C34(H34A,H34B,H34C)
;
_olex2_submission_special_instructions 'No special instructions were received'

loop_
_space_group_symop_operation_xyz
'x, y, z'
'-x, y+1/2, -z+1/2'
'-x, -y, -z'
'x, -y-1/2, z-1/2'

loop_
_atom_site_label
_atom_site_type_symbol
_atom_site_fract_x
_atom_site_fract_y
_atom_site_fract_z
_atom_site_U_iso_or_equiv
_atom_site_adp_type
_atom_site_occupancy
_atom_site_site_symmetry_order
_atom_site_calc_flag
_atom_site_refinement_flags_posn
_atom_site_refinement_flags_adp
_atom_site_refinement_flags_occupancy
_atom_site_disorder_assembly
_atom_site_disorder_group
Fe1 Fe 0.19521(2) 0.51903(2) 0.55557(2) 0.01042(7) Uani 1 1 d . . . . .
S1 S 0.30471(2) 0.86923(5) 0.42399(3) 0.01821(11) Uani 1 1 d . . . . .
S2 S 0.09950(2) 0.94193(5) 0.66596(2) 0.01480(10) Uani 1 1 d . . . . .
F1 F 0.24217(10) 1.08839(17) 0.42115(12) 0.0662(6) Uani 1 1 d . . . . .
F2 F 0.21360(8) 0.94042(17) 0.48415(10) 0.0492(4) Uani 1 1 d . . . . .
F3 F 0.30865(9) 1.03631(16) 0.52669(10) 0.0562(5) Uani 1 1 d . . . . .
F4 F 0.19914(7) 1.03854(14) 0.62816(7) 0.0335(3) Uani 1 1 d . . . . .
F5 F 0.21475(6) 1.04331(14) 0.74396(7) 0.0298(3) Uani 1 1 d . . . . .
F6 F 0.14652(8) 1.17723(12) 0.67349(7) 0.0327(3) Uani 1 1 d . . . . .
O1 O 0.32833(7) 0.77764(14) 0.48212(8) 0.0237(3) Uani 1 1 d . . . . .
O2 O 0.35623(8) 0.93861(17) 0.40536(10) 0.0346(4) Uani 1 1 d . . . . .
O3 O 0.24953(8) 0.82390(18) 0.36367(8) 0.0331(4) Uani 1 1 d . . . . .
O4 O 0.05738(7) 0.96707(15) 0.59274(8) 0.0248(3) Uani 1 1 d . . . . .
O5 O 0.07061(7) 0.97587(14) 0.72236(8) 0.0226(3) Uani 1 1 d . . . . .
O6 O 0.13456(7) 0.82070(13) 0.67647(8) 0.0212(3) Uani 1 1 d . . . . .
N1 N 0.15356(7) 0.38514(15) 0.48560(8) 0.0128(3) Uani 1 1 d . . . . .
N2 N 0.13758(7) 0.64603(15) 0.48909(8) 0.0122(3) Uani 1 1 d . . . . .
N3 N 0.24924(7) 0.54303(15) 0.48237(8) 0.0129(3) Uani 1 1 d . . . . .
H3 H 0.266966 0.632563 0.487502 0.015 Uiso 1 1 calc R . . . .
N4 N 0.13353(8) 0.50593(15) 0.61299(8) 0.0124(3) Uani 1 1 d . . . . .
N5 N 0.25608(7) 0.40239(15) 0.62681(8) 0.0123(3) Uani 1 1 d . . . . .
N6 N 0.23772(7) 0.65019(15) 0.63523(8) 0.0118(3) Uani 1 1 d . . . . .
H6 H 0.205758 0.723483 0.629786 0.014 Uiso 1 1 calc R . . . .
C1 C 0.12263(9) 0.27718(18) 0.49647(10) 0.0158(4) Uani 1 1 d . . . . .
H1 H 0.123081 0.256902 0.544503 0.019 Uiso 1 1 calc R . . . .
C2 C 0.09031(10) 0.1949(2) 0.44060(11) 0.0198(4) Uani 1 1 d . . . . .
H2 H 0.068424 0.120194 0.449959 0.024 Uiso 1 1 calc R . . . .
C3 C 0.09043(10) 0.2235(2) 0.37047(11) 0.0210(4) Uani 1 1 d . . . . .
H3A H 0.067808 0.169379 0.330966 0.025 Uiso 1 1 calc R . . . .
C4 C 0.12409(10) 0.33229(19) 0.35875(10) 0.0175(4) Uani 1 1 d . . . . .
H4 H 0.125724 0.352373 0.311424 0.021 Uiso 1 1 calc R . . . .
C5 C 0.15512(9) 0.41072(18) 0.41725(10) 0.0135(4) Uani 1 1 d . . . . .
C6 C 0.19012(9) 0.53658(18) 0.41431(10) 0.0129(4) Uani 1 1 d . . . . .
H6A H 0.203709 0.545087 0.369293 0.015 Uiso 1 1 calc R . . . .
C7 C 0.14300(9) 0.64176(17) 0.42113(10) 0.0123(3) Uani 1 1 d . . . . .
C8 C 0.10666(9) 0.72123(18) 0.36540(10) 0.0152(4) Uani 1 1 d . . . . .
H8 H 0.111988 0.716398 0.318440 0.018 Uiso 1 1 calc R . . . .
C9 C 0.06226(9) 0.80808(19) 0.37998(10) 0.0175(4) Uani 1 1 d . . . . .
H9 H 0.035966 0.862853 0.342733 0.021 Uiso 1 1 calc R . . . .
C10 C 0.05670(9) 0.81406(19) 0.44966(10) 0.0170(4) Uani 1 1 d . . . . .
H10 H 0.026822 0.873437 0.460664 0.020 Uiso 1 1 calc R . . . .
C11 C 0.09518(9) 0.73250(18) 0.50288(10) 0.0142(4) Uani 1 1 d . . . . .
H11 H 0.091597 0.737619 0.550587 0.017 Uiso 1 1 calc R . . . .
C12 C 0.30392(9) 0.4563(2) 0.47570(11) 0.0189(4) Uani 1 1 d . . . . .
H12A H 0.309769 0.468775 0.427280 0.023 Uiso 1 1 calc R . . . .
H12B H 0.289940 0.366472 0.478623 0.023 Uiso 1 1 calc R . . . .
C13 C 0.37031(11) 0.4783(2) 0.53325(12) 0.0261(5) Uani 1 1 d . . . . .
H13A H 0.366936 0.450175 0.580872 0.031 Uiso 1 1 calc R . . . .
H13B H 0.380455 0.571020 0.536543 0.031 Uiso 1 1 calc R . . . .
C14 C 0.42830(12) 0.4061(3) 0.51746(15) 0.0390(6) Uani 1 1 d . . . . .
H14A H 0.430173 0.432192 0.468913 0.047 Uiso 1 1 calc R . . . .
H14B H 0.471229 0.432302 0.553746 0.047 Uiso 1 1 calc R . . . .
C15 C 0.42278(15) 0.2628(3) 0.51903(19) 0.0483(7) Uani 1 1 d . . . . .
H15A H 0.382146 0.235353 0.479676 0.058 Uiso 1 1 calc R . . . .
H15B H 0.417082 0.236600 0.565955 0.058 Uiso 1 1 calc R . . . .
C16 C 0.48502(14) 0.1944(3) 0.50954(17) 0.0485(7) Uani 1 1 d . . . . .
H16A H 0.525606 0.230294 0.545729 0.058 Uiso 1 1 calc R . . . .
H16B H 0.482397 0.102998 0.521730 0.058 Uiso 1 1 calc R . . . .
C17 C 0.49515(14) 0.2015(3) 0.43656(16) 0.0491(7) Uani 1 1 d . . . . .
H17A H 0.456530 0.162549 0.400072 0.074 Uiso 1 1 calc GR . . . .
H17B H 0.536358 0.155422 0.437828 0.074 Uiso 1 1 calc GR . . . .
H17C H 0.499201 0.291249 0.423853 0.074 Uiso 1 1 calc GR . . . .
C18 C 0.06711(9) 0.47870(18) 0.58923(10) 0.0145(4) Uani 1 1 d . . . . .
H18 H 0.046727 0.456887 0.539534 0.017 Uiso 1 1 calc R . . . .
C19 C 0.02798(9) 0.48158(19) 0.63483(11) 0.0175(4) Uani 1 1 d . . . . .
H19 H -0.018934 0.464225 0.616488 0.021 Uiso 1 1 calc R . . . .
C20 C 0.05796(10) 0.51027(19) 0.70830(11) 0.0172(4) Uani 1 1 d . . . . .
H20 H 0.031934 0.510543 0.740796 0.021 Uiso 1 1 calc R . . . .
C21 C 0.12624(9) 0.53839(18) 0.73329(10) 0.0153(4) Uani 1 1 d . . . . .
H21 H 0.147917 0.557943 0.783069 0.018 Uiso 1 1 calc R . . . .
C22 C 0.16200(9) 0.53723(17) 0.68380(10) 0.0124(3) Uani 1 1 d . . . . .
C23 C 0.23551(9) 0.57155(18) 0.69952(9) 0.0124(3) Uani 1 1 d . . . . .
H23 H 0.254557 0.617522 0.746830 0.015 Uiso 1 1 calc R . . . .
C24 C 0.27261(9) 0.44934(18) 0.69566(10) 0.0128(3) Uani 1 1 d . . . . .
C25 C 0.31583(9) 0.38717(19) 0.75519(10) 0.0168(4) Uani 1 1 d . . . . .
H25 H 0.326846 0.423395 0.802498 0.020 Uiso 1 1 calc R . . . .
C26 C 0.34274(10) 0.2699(2) 0.74380(11) 0.0198(4) Uani 1 1 d . . . . .
H26 H 0.372953 0.225048 0.783317 0.024 Uiso 1 1 calc R . . . .
C27 C 0.32479(9) 0.21963(19) 0.67396(11) 0.0180(4) Uani 1 1 d . . . . .
H27 H 0.341914 0.139082 0.665275 0.022 Uiso 1 1 calc R . . . .
C28 C 0.28168(9) 0.28806(18) 0.61708(10) 0.0145(4) Uani 1 1 d . . . . .
H28 H 0.269719 0.253053 0.569429 0.017 Uiso 1 1 calc R . . . .
C29 C 0.30573(9) 0.70245(18) 0.64261(10) 0.0145(4) Uani 1 1 d . . . . .
H29A H 0.303309 0.750900 0.597881 0.017 Uiso 1 1 calc R . . . .
H29B H 0.337001 0.629905 0.645819 0.017 Uiso 1 1 calc R . . . .
C30 C 0.33533(9) 0.78963(19) 0.70802(10) 0.0173(4) Uani 1 1 d . . . . .
H30A H 0.344808 0.739351 0.753474 0.021 Uiso 1 1 calc R . . . .
H30B H 0.302425 0.857279 0.708910 0.021 Uiso 1 1 calc R . . . .
C31 C 0.40044(9) 0.85075(19) 0.70349(11) 0.0192(4) Uani 1 1 d . . . . .
H31A H 0.430779 0.782405 0.696763 0.023 Uiso 1 1 calc R . . . .
H31B H 0.389595 0.906886 0.660154 0.023 Uiso 1 1 calc R . . . .
C32 C 0.43757(10) 0.9292(2) 0.77057(12) 0.0244(5) Uani 1 1 d . . . . .
H32A H 0.444552 0.875415 0.814419 0.029 Uiso 1 1 calc R . . . .
H32B H 0.408908 1.002514 0.774604 0.029 Uiso 1 1 calc R . . . .
C33 C 0.50600(11) 0.9801(2) 0.76911(14) 0.0329(6) Uani 1 1 d . . . . .
H33A H 0.527685 1.026112 0.815196 0.039 Uiso 1 1 calc R . . . .
H33B H 0.535105 0.906483 0.766840 0.039 Uiso 1 1 calc R . . . .
C34 C 0.50231(12) 1.0697(3) 0.70568(15) 0.0363(6) Uani 1 1 d . . . . .
H34A H 0.479997 1.025902 0.659693 0.054 Uiso 1 1 calc GR . . . .
H34B H 0.547976 1.094458 0.707141 0.054 Uiso 1 1 calc GR . . . .
H34C H 0.476591 1.146358 0.709494 0.054 Uiso 1 1 calc GR . . . .
C35 C 0.26526(13) 0.9895(2) 0.46585(15) 0.0343(5) Uani 1 1 d . . . . .
C36 C 0.16834(11) 1.0562(2) 0.67884(11) 0.0204(4) Uani 1 1 d . . . . .

loop_
_atom_site_aniso_label
_atom_site_aniso_U_11
_atom_site_aniso_U_22
_atom_site_aniso_U_33
_atom_site_aniso_U_23
_atom_site_aniso_U_13
_atom_site_aniso_U_12
Fe1 0.01059(12) 0.01017(13) 0.00996(13) 0.00001(9) 0.00241(9) 0.00024(9)
S1 0.0162(2) 0.0214(3) 0.0169(2) 0.00520(19) 0.00504(18) 0.00002(18)
S2 0.0157(2) 0.0133(2) 0.0152(2) -0.00054(17) 0.00460(17) 0.00187(17)
F1 0.0582(11) 0.0357(10) 0.1056(16) 0.0236(10) 0.0269(11) 0.0268(9)
F2 0.0416(9) 0.0540(10) 0.0646(11) -0.0184(9) 0.0350(8) -0.0059(8)
F3 0.0590(11) 0.0404(10) 0.0676(12) -0.0323(9) 0.0174(9) -0.0115(8)
F4 0.0392(7) 0.0397(8) 0.0302(7) -0.0045(6) 0.0234(6) -0.0111(6)
F5 0.0232(6) 0.0400(8) 0.0232(6) -0.0036(6) 0.0028(5) -0.0083(6)
F6 0.0538(9) 0.0155(6) 0.0314(7) 0.0009(5) 0.0168(6) -0.0047(6)
O1 0.0257(7) 0.0209(8) 0.0223(7) 0.0080(6) 0.0042(6) -0.0013(6)
O2 0.0223(7) 0.0388(10) 0.0454(10) 0.0218(8) 0.0143(7) 0.0001(7)
O3 0.0248(8) 0.0550(11) 0.0170(7) -0.0015(7) 0.0028(6) -0.0041(8)
O4 0.0244(7) 0.0260(8) 0.0185(7) -0.0034(6) -0.0012(6) 0.0080(6)
O5 0.0232(7) 0.0237(8) 0.0251(8) -0.0034(6) 0.0135(6) 0.0000(6)
O6 0.0258(7) 0.0144(7) 0.0234(7) 0.0017(6) 0.0077(6) 0.0055(6)
N1 0.0126(7) 0.0117(7) 0.0135(7) -0.0001(6) 0.0033(6) 0.0010(6)
N2 0.0119(7) 0.0111(7) 0.0126(7) -0.0011(6) 0.0021(6) -0.0015(6)
N3 0.0118(7) 0.0121(8) 0.0138(7) -0.0005(6) 0.0026(6) 0.0000(6)
N4 0.0129(7) 0.0112(7) 0.0130(7) 0.0011(6) 0.0037(6) 0.0004(6)
N5 0.0115(7) 0.0122(7) 0.0130(7) 0.0001(6) 0.0037(6) -0.0008(6)
N6 0.0123(7) 0.0112(7) 0.0116(7) 0.0008(6) 0.0033(6) 0.0003(6)
C1 0.0170(8) 0.0137(9) 0.0168(9) 0.0007(7) 0.0055(7) -0.0004(7)
C2 0.0206(9) 0.0145(9) 0.0239(10) -0.0016(8) 0.0061(8) -0.0034(8)
C3 0.0250(10) 0.0163(10) 0.0195(10) -0.0064(8) 0.0037(8) -0.0033(8)
C4 0.0214(9) 0.0161(10) 0.0143(9) -0.0020(7) 0.0046(7) 0.0017(8)
C5 0.0134(8) 0.0126(9) 0.0140(8) 0.0005(7) 0.0038(7) 0.0024(7)
C6 0.0133(8) 0.0141(9) 0.0110(8) -0.0002(7) 0.0033(7) -0.0003(7)
C7 0.0128(8) 0.0106(8) 0.0135(8) 0.0001(7) 0.0042(7) -0.0030(7)
C8 0.0173(8) 0.0146(9) 0.0129(8) 0.0006(7) 0.0034(7) -0.0023(7)
C9 0.0172(9) 0.0152(9) 0.0179(9) 0.0045(8) 0.0023(7) 0.0008(7)
C10 0.0173(9) 0.0131(9) 0.0203(9) -0.0009(8) 0.0054(7) 0.0020(7)
C11 0.0158(8) 0.0114(9) 0.0155(9) -0.0002(7) 0.0051(7) 0.0000(7)
C12 0.0166(9) 0.0175(10) 0.0241(10) -0.0018(8) 0.0082(8) 0.0030(7)
C13 0.0222(10) 0.0276(12) 0.0276(11) -0.0010(9) 0.0062(9) 0.0008(9)
C14 0.0261(11) 0.0442(16) 0.0450(15) -0.0028(12) 0.0086(11) 0.0044(11)
C15 0.0415(15) 0.0380(16) 0.071(2) 0.0053(15) 0.0255(15) 0.0085(12)
C16 0.0364(14) 0.0472(17) 0.0614(18) -0.0116(15) 0.0146(13) 0.0172(13)
C17 0.0350(14) 0.0505(18) 0.0541(18) -0.0010(14) 0.0027(13) 0.0048(13)
C18 0.0133(8) 0.0136(9) 0.0156(9) 0.0007(7) 0.0029(7) -0.0002(7)
C19 0.0136(8) 0.0165(9) 0.0226(10) 0.0013(8) 0.0058(7) 0.0003(7)
C20 0.0189(9) 0.0169(10) 0.0192(9) 0.0006(8) 0.0109(8) 0.0010(7)
C21 0.0183(9) 0.0136(9) 0.0140(8) 0.0007(7) 0.0052(7) 0.0013(7)
C22 0.0137(8) 0.0099(8) 0.0136(8) 0.0013(7) 0.0043(7) 0.0013(7)
C23 0.0136(8) 0.0127(9) 0.0103(8) 0.0002(7) 0.0029(6) -0.0003(7)
C24 0.0122(8) 0.0125(9) 0.0137(8) 0.0002(7) 0.0040(7) -0.0012(7)
C25 0.0174(9) 0.0180(10) 0.0137(9) 0.0011(7) 0.0027(7) 0.0006(7)
C26 0.0184(9) 0.0185(10) 0.0188(9) 0.0039(8) 0.0003(7) 0.0037(8)
C27 0.0170(8) 0.0131(9) 0.0227(10) 0.0012(8) 0.0046(8) 0.0027(7)
C28 0.0153(8) 0.0121(9) 0.0162(9) -0.0009(7) 0.0051(7) -0.0001(7)
C29 0.0129(8) 0.0141(9) 0.0165(9) -0.0013(7) 0.0046(7) -0.0021(7)
C30 0.0151(8) 0.0161(9) 0.0192(9) -0.0043(8) 0.0032(7) -0.0017(7)
C31 0.0159(9) 0.0157(9) 0.0240(10) -0.0012(8) 0.0030(8) -0.0020(7)
C32 0.0210(10) 0.0190(10) 0.0273(11) -0.0028(9) -0.0013(8) -0.0036(8)
C33 0.0203(10) 0.0253(12) 0.0450(14) -0.0039(10) -0.0017(10) -0.0046(9)
C34 0.0282(11) 0.0297(13) 0.0497(15) -0.0054(11) 0.0100(11) -0.0107(10)
C35 0.0317(12) 0.0256(12) 0.0460(15) -0.0030(11) 0.0127(11) 0.0009(10)
C36 0.0271(10) 0.0199(10) 0.0165(9) 0.0003(8) 0.0102(8) -0.0025(8)

loop_
_atom_type_symbol
_atom_type_description
_atom_type_scat_dispersion_real
_atom_type_scat_dispersion_imag
_atom_type_scat_source
C C 0.0033 0.0016 'International Tables Vol C Tables 4.2.6.8 and 6.1.1.4'
H H 0.0000 0.0000 'International Tables Vol C Tables 4.2.6.8 and 6.1.1.4'
F F 0.0171 0.0103 'International Tables Vol C Tables 4.2.6.8 and 6.1.1.4'
Fe Fe 0.3463 0.8444 'International Tables Vol C Tables 4.2.6.8 and 6.1.1.4'
N N 0.0061 0.0033 'International Tables Vol C Tables 4.2.6.8 and 6.1.1.4'
O O 0.0106 0.0060 'International Tables Vol C Tables 4.2.6.8 and 6.1.1.4'
S S 0.1246 0.1234 'International Tables Vol C Tables 4.2.6.8 and 6.1.1.4'

loop_
_geom_angle_atom_site_label_1
_geom_angle_atom_site_label_2
_geom_angle_atom_site_label_3
_geom_angle
_geom_angle_site_symmetry_1
_geom_angle_site_symmetry_3
_geom_angle_publ_flag
N1 Fe1 N2 88.89(6) . . ?
N1 Fe1 N3 80.44(6) . . ?
N1 Fe1 N5 95.29(6) . . ?
N1 Fe1 N6 175.44(6) . . ?
N2 Fe1 N3 79.97(6) . . ?
N2 Fe1 N5 175.81(6) . . ?
N2 Fe1 N6 94.22(6) . . ?
N4 Fe1 N1 96.51(6) . . ?
N4 Fe1 N2 92.36(6) . . ?
N4 Fe1 N3 171.75(6) . . ?
N4 Fe1 N5 87.44(6) . . ?
N4 Fe1 N6 80.05(6) . . ?
N5 Fe1 N3 100.44(6) . . ?
N5 Fe1 N6 81.62(6) . . ?
N6 Fe1 N3 103.37(6) . . ?
O1 S1 C35 101.77(11) . . ?
O2 S1 O1 115.49(9) . . ?
O2 S1 O3 115.89(10) . . ?
O2 S1 C35 103.91(12) . . ?
O3 S1 O1 113.98(10) . . ?
O3 S1 C35 103.18(11) . . ?
O4 S2 O5 115.25(9) . . ?
O4 S2 O6 115.22(9) . . ?
O4 S2 C36 103.25(10) . . ?
O5 S2 O6 114.90(9) . . ?
O5 S2 C36 103.44(9) . . ?
O6 S2 C36 102.20(9) . . ?
C1 N1 Fe1 128.55(13) . . ?
C1 N1 C5 118.27(16) . . ?
C5 N1 Fe1 113.13(12) . . ?
C7 N2 Fe1 113.05(12) . . ?
C11 N2 Fe1 128.78(13) . . ?
C11 N2 C7 118.17(16) . . ?
Fe1 N3 H3 107.9 . . ?
C6 N3 Fe1 96.83(10) . . ?
C6 N3 H3 107.9 . . ?
C12 N3 Fe1 125.14(12) . . ?
C12 N3 H3 107.9 . . ?
C12 N3 C6 109.84(14) . . ?
C18 N4 Fe1 127.76(13) . . ?
C18 N4 C22 118.53(16) . . ?
C22 N4 Fe1 113.54(12) . . ?
C24 N5 Fe1 111.85(12) . . ?
C28 N5 Fe1 130.32(13) . . ?
C28 N5 C24 117.82(16) . . ?
Fe1 N6 H6 108.4 . . ?
C23 N6 Fe1 97.96(10) . . ?
C23 N6 H6 108.4 . . ?
C29 N6 Fe1 119.74(11) . . ?
C29 N6 H6 108.4 . . ?
C29 N6 C23 113.31(14) . . ?
N1 C1 H1 118.7 . . ?
N1 C1 C2 122.70(18) . . ?
C2 C1 H1 118.7 . . ?
C1 C2 H2 120.6 . . ?
C1 C2 C3 118.71(18) . . ?
C3 C2 H2 120.6 . . ?
C2 C3 H3A 120.4 . . ?
C2 C3 C4 119.27(18) . . ?
C4 C3 H3A 120.4 . . ?
C3 C4 H4 120.6 . . ?
C5 C4 C3 118.85(18) . . ?
C5 C4 H4 120.6 . . ?
N1 C5 C4 122.13(17) . . ?
N1 C5 C6 111.42(15) . . ?
C4 C5 C6 126.34(17) . . ?
N3 C6 C5 106.33(14) . . ?
N3 C6 H6A 112.4 . . ?
N3 C6 C7 105.77(14) . . ?
C5 C6 H6A 112.4 . . ?
C7 C6 C5 107.12(14) . . ?
C7 C6 H6A 112.4 . . ?
N2 C7 C6 111.26(15) . . ?
N2 C7 C8 122.97(17) . . ?
C8 C7 C6 125.70(16) . . ?
C7 C8 H8 120.9 . . ?
C7 C8 C9 118.24(17) . . ?
C9 C8 H8 120.9 . . ?
C8 C9 H9 120.4 . . ?
C8 C9 C10 119.29(17) . . ?
C10 C9 H9 120.4 . . ?
C9 C10 H10 120.4 . . ?
C11 C10 C9 119.27(18) . . ?
C11 C10 H10 120.4 . . ?
N2 C11 C10 122.04(17) . . ?
N2 C11 H11 119.0 . . ?
C10 C11 H11 119.0 . . ?
N3 C12 H12A 108.9 . . ?
N3 C12 H12B 108.9 . . ?
N3 C12 C13 113.40(17) . . ?
H12A C12 H12B 107.7 . . ?
C13 C12 H12A 108.9 . . ?
C13 C12 H12B 108.9 . . ?
C12 C13 H13A 109.1 . . ?
C12 C13 H13B 109.1 . . ?
C12 C13 C14 112.38(19) . . ?
H13A C13 H13B 107.9 . . ?
C14 C13 H13A 109.1 . . ?
C14 C13 H13B 109.1 . . ?
C13 C14 H14A 108.6 . . ?
C13 C14 H14B 108.6 . . ?
H14A C14 H14B 107.6 . . ?
C15 C14 C13 114.5(2) . . ?
C15 C14 H14A 108.6 . . ?
C15 C14 H14B 108.6 . . ?
C14 C15 H15A 109.0 . . ?
C14 C15 H15B 109.0 . . ?
C14 C15 C16 112.7(2) . . ?
H15A C15 H15B 107.8 . . ?
C16 C15 H15A 109.0 . . ?
C16 C15 H15B 109.0 . . ?
C15 C16 H16A 107.9 . . ?
C15 C16 H16B 107.9 . . ?
H16A C16 H16B 107.2 . . ?
C17 C16 C15 117.5(3) . . ?
C17 C16 H16A 107.9 . . ?
C17 C16 H16B 107.9 . . ?
C16 C17 H17A 109.5 . . ?
C16 C17 H17B 109.5 . . ?
C16 C17 H17C 109.5 . . ?
H17A C17 H17B 109.5 . . ?
H17A C17 H17C 109.5 . . ?
H17B C17 H17C 109.5 . . ?
N4 C18 H18 119.0 . . ?
N4 C18 C19 121.98(17) . . ?
C19 C18 H18 119.0 . . ?
C18 C19 H19 120.4 . . ?
C18 C19 C20 119.30(17) . . ?
C20 C19 H19 120.4 . . ?
C19 C20 H20 120.4 . . ?
C21 C20 C19 119.16(18) . . ?
C21 C20 H20 120.4 . . ?
C20 C21 H21 120.9 . . ?
C22 C21 C20 118.30(17) . . ?
C22 C21 H21 120.9 . . ?
N4 C22 C21 122.69(17) . . ?
N4 C22 C23 111.11(15) . . ?
C21 C22 C23 126.20(16) . . ?
N6 C23 C22 104.69(14) . . ?
N6 C23 H23 112.8 . . ?
N6 C23 C24 105.90(14) . . ?
C22 C23 H23 112.8 . . ?
C24 C23 C22 107.10(15) . . ?
C24 C23 H23 112.8 . . ?
N5 C24 C23 112.12(15) . . ?
N5 C24 C25 123.13(17) . . ?
C25 C24 C23 124.67(17) . . ?
C24 C25 H25 120.9 . . ?
C24 C25 C26 118.16(18) . . ?
C26 C25 H25 120.9 . . ?
C25 C26 H26 120.4 . . ?
C27 C26 C25 119.12(18) . . ?
C27 C26 H26 120.4 . . ?
C26 C27 H27 120.3 . . ?
C28 C27 C26 119.31(18) . . ?
C28 C27 H27 120.3 . . ?
N5 C28 C27 122.42(17) . . ?
N5 C28 H28 118.8 . . ?
C27 C28 H28 118.8 . . ?
N6 C29 H29A 108.4 . . ?
N6 C29 H29B 108.4 . . ?
N6 C29 C30 115.33(15) . . ?
H29A C29 H29B 107.5 . . ?
C30 C29 H29A 108.4 . . ?
C30 C29 H29B 108.4 . . ?
C29 C30 H30A 109.7 . . ?
C29 C30 H30B 109.7 . . ?
C29 C30 C31 109.90(16) . . ?
H30A C30 H30B 108.2 . . ?
C31 C30 H30A 109.7 . . ?
C31 C30 H30B 109.7 . . ?
C30 C31 H31A 108.8 . . ?
C30 C31 H31B 108.8 . . ?
H31A C31 H31B 107.7 . . ?
C32 C31 C30 113.67(17) . . ?
C32 C31 H31A 108.8 . . ?
C32 C31 H31B 108.8 . . ?
C31 C32 H32A 108.8 . . ?
C31 C32 H32B 108.8 . . ?
C31 C32 C33 113.61(19) . . ?
H32A C32 H32B 107.7 . . ?
C33 C32 H32A 108.8 . . ?
C33 C32 H32B 108.8 . . ?
C32 C33 H33A 108.7 . . ?
C32 C33 H33B 108.7 . . ?
H33A C33 H33B 107.6 . . ?
C34 C33 C32 114.41(19) . . ?
C34 C33 H33A 108.7 . . ?
C34 C33 H33B 108.7 . . ?
C33 C34 H34A 109.5 . . ?
C33 C34 H34B 109.5 . . ?
C33 C34 H34C 109.5 . . ?
H34A C34 H34B 109.5 . . ?
H34A C34 H34C 109.5 . . ?
H34B C34 H34C 109.5 . . ?
F1 C35 S1 111.56(19) . . ?
F1 C35 F2 108.0(2) . . ?
F2 C35 S1 111.41(17) . . ?
F3 C35 S1 111.54(17) . . ?
F3 C35 F1 107.2(2) . . ?
F3 C35 F2 106.8(2) . . ?
F4 C36 S2 110.28(14) . . ?
F5 C36 S2 111.87(14) . . ?
F5 C36 F4 107.63(17) . . ?
F5 C36 F6 107.32(17) . . ?
F6 C36 S2 111.92(15) . . ?
F6 C36 F4 107.61(17) . . ?

loop_
_geom_bond_atom_site_label_1
_geom_bond_atom_site_label_2
_geom_bond_distance
_geom_bond_site_symmetry_2
_geom_bond_publ_flag
Fe1 N1 1.9533(16) . ?
Fe1 N2 1.9755(15) . ?
Fe1 N3 2.0818(16) . ?
Fe1 N4 1.9495(16) . ?
Fe1 N5 1.9779(15) . ?
Fe1 N6 2.0471(15) . ?
S1 O1 1.4420(15) . ?
S1 O2 1.4334(16) . ?
S1 O3 1.4412(16) . ?
S1 C35 1.825(3) . ?
S2 O4 1.4399(15) . ?
S2 O5 1.4454(15) . ?
S2 O6 1.4460(14) . ?
S2 C36 1.825(2) . ?
F1 C35 1.337(3) . ?
F2 C35 1.338(3) . ?
F3 C35 1.335(3) . ?
F4 C36 1.342(2) . ?
F5 C36 1.336(2) . ?
F6 C36 1.338(2) . ?
N1 C1 1.349(2) . ?
N1 C5 1.359(2) . ?
N2 C7 1.355(2) . ?
N2 C11 1.349(2) . ?
N3 H3 1.0000 . ?
N3 C6 1.500(2) . ?
N3 C12 1.495(2) . ?
N4 C18 1.349(2) . ?
N4 C22 1.353(2) . ?
N5 C24 1.359(2) . ?
N5 C28 1.346(2) . ?
N6 H6 1.0000 . ?
N6 C23 1.503(2) . ?
N6 C29 1.487(2) . ?
C1 H1 0.9500 . ?
C1 C2 1.382(3) . ?
C2 H2 0.9500 . ?
C2 C3 1.390(3) . ?
C3 H3A 0.9500 . ?
C3 C4 1.392(3) . ?
C4 H4 0.9500 . ?
C4 C5 1.384(3) . ?
C5 C6 1.515(3) . ?
C6 H6A 1.0000 . ?
C6 C7 1.508(3) . ?
C7 C8 1.385(3) . ?
C8 H8 0.9500 . ?
C8 C9 1.388(3) . ?
C9 H9 0.9500 . ?
C9 C10 1.389(3) . ?
C10 H10 0.9500 . ?
C10 C11 1.385(3) . ?
C11 H11 0.9500 . ?
C12 H12A 0.9900 . ?
C12 H12B 0.9900 . ?
C12 C13 1.502(3) . ?
C13 H13A 0.9900 . ?
C13 H13B 0.9900 . ?
C13 C14 1.536(3) . ?
C14 H14A 0.9900 . ?
C14 H14B 0.9900 . ?
C14 C15 1.503(4) . ?
C15 H15A 0.9900 . ?
C15 H15B 0.9900 . ?
C15 C16 1.544(4) . ?
C16 H16A 0.9900 . ?
C16 H16B 0.9900 . ?
C16 C17 1.493(4) . ?
C17 H17A 0.9800 . ?
C17 H17B 0.9800 . ?
C17 H17C 0.9800 . ?
C18 H18 0.9500 . ?
C18 C19 1.376(3) . ?
C19 H19 0.9500 . ?
C19 C20 1.396(3) . ?
C20 H20 0.9500 . ?
C20 C21 1.388(3) . ?
C21 H21 0.9500 . ?
C21 C22 1.385(3) . ?
C22 C23 1.512(2) . ?
C23 H23 1.0000 . ?
C23 C24 1.508(3) . ?
C24 C25 1.384(2) . ?
C25 H25 0.9500 . ?
C25 C26 1.394(3) . ?
C26 H26 0.9500 . ?
C26 C27 1.388(3) . ?
C27 H27 0.9500 . ?
C27 C28 1.384(3) . ?
C28 H28 0.9500 . ?
C29 H29A 0.9900 . ?
C29 H29B 0.9900 . ?
C29 C30 1.525(3) . ?
C30 H30A 0.9900 . ?
C30 H30B 0.9900 . ?
C30 C31 1.529(3) . ?
C31 H31A 0.9900 . ?
C31 H31B 0.9900 . ?
C31 C32 1.527(3) . ?
C32 H32A 0.9900 . ?
C32 H32B 0.9900 . ?
C32 C33 1.533(3) . ?
C33 H33A 0.9900 . ?
C33 H33B 0.9900 . ?
C33 C34 1.526(4) . ?
C34 H34A 0.9800 . ?
C34 H34B 0.9800 . ?
C34 H34C 0.9800 . ?

loop_
_geom_torsion_atom_site_label_1
_geom_torsion_atom_site_label_2
_geom_torsion_atom_site_label_3
_geom_torsion_atom_site_label_4
_geom_torsion
_geom_torsion_site_symmetry_1
_geom_torsion_site_symmetry_2
_geom_torsion_site_symmetry_3
_geom_torsion_site_symmetry_4
_geom_torsion_publ_flag
Fe1 N1 C1 C2 174.63(14) . . . . ?
Fe1 N1 C5 C4 -175.37(14) . . . . ?
Fe1 N1 C5 C6 0.89(18) . . . . ?
Fe1 N2 C7 C6 2.19(18) . . . . ?
Fe1 N2 C7 C8 179.30(14) . . . . ?
Fe1 N2 C11 C10 -178.57(14) . . . . ?
Fe1 N3 C6 C5 -55.95(14) . . . . ?
Fe1 N3 C6 C7 57.73(14) . . . . ?
Fe1 N3 C12 C13 -79.0(2) . . . . ?
Fe1 N4 C18 C19 -175.10(14) . . . . ?
Fe1 N4 C22 C21 177.77(14) . . . . ?
Fe1 N4 C22 C23 -1.26(19) . . . . ?
Fe1 N5 C24 C23 4.77(18) . . . . ?
Fe1 N5 C24 C25 -178.46(14) . . . . ?
Fe1 N5 C28 C27 179.15(14) . . . . ?
Fe1 N6 C23 C22 -57.06(13) . . . . ?
Fe1 N6 C23 C24 55.94(13) . . . . ?
Fe1 N6 C29 C30 -174.45(12) . . . . ?
O1 S1 C35 F1 177.13(17) . . . . ?
O1 S1 C35 F2 -62.1(2) . . . . ?
O1 S1 C35 F3 57.2(2) . . . . ?
O2 S1 C35 F1 56.8(2) . . . . ?
O2 S1 C35 F2 177.64(18) . . . . ?
O2 S1 C35 F3 -63.1(2) . . . . ?
O3 S1 C35 F1 -64.5(2) . . . . ?
O3 S1 C35 F2 56.3(2) . . . . ?
O3 S1 C35 F3 175.60(18) . . . . ?
O4 S2 C36 F4 -57.71(16) . . . . ?
O4 S2 C36 F5 -177.47(14) . . . . ?
O4 S2 C36 F6 62.04(15) . . . . ?
O5 S2 C36 F4 -178.16(14) . . . . ?
O5 S2 C36 F5 62.08(16) . . . . ?
O5 S2 C36 F6 -58.41(16) . . . . ?
O6 S2 C36 F4 62.20(16) . . . . ?
O6 S2 C36 F5 -57.56(16) . . . . ?
O6 S2 C36 F6 -178.05(14) . . . . ?
N1 C1 C2 C3 0.9(3) . . . . ?
N1 C5 C6 N3 39.92(19) . . . . ?
N1 C5 C6 C7 -72.82(18) . . . . ?
N2 C7 C8 C9 -0.7(3) . . . . ?
N3 C6 C7 N2 -42.91(19) . . . . ?
N3 C6 C7 C8 140.08(18) . . . . ?
N3 C12 C13 C14 -169.58(19) . . . . ?
N4 C18 C19 C20 -1.7(3) . . . . ?
N4 C22 C23 N6 41.13(19) . . . . ?
N4 C22 C23 C24 -71.02(18) . . . . ?
N5 C24 C25 C26 -1.0(3) . . . . ?
N6 C23 C24 N5 -42.93(19) . . . . ?
N6 C23 C24 C25 140.36(18) . . . . ?
N6 C29 C30 C31 -172.35(15) . . . . ?
C1 N1 C5 C4 2.4(3) . . . . ?
C1 N1 C5 C6 178.63(15) . . . . ?
C1 C2 C3 C4 1.3(3) . . . . ?
C2 C3 C4 C5 -1.6(3) . . . . ?
C3 C4 C5 N1 -0.3(3) . . . . ?
C3 C4 C5 C6 -175.93(18) . . . . ?
C4 C5 C6 N3 -144.01(18) . . . . ?
C4 C5 C6 C7 103.3(2) . . . . ?
C5 N1 C1 C2 -2.7(3) . . . . ?
C5 C6 C7 N2 70.22(18) . . . . ?
C5 C6 C7 C8 -106.8(2) . . . . ?
C6 N3 C12 C13 166.89(17) . . . . ?
C6 C7 C8 C9 176.02(17) . . . . ?
C7 N2 C11 C10 1.3(3) . . . . ?
C7 C8 C9 C10 1.2(3) . . . . ?
C8 C9 C10 C11 -0.5(3) . . . . ?
C9 C10 C11 N2 -0.7(3) . . . . ?
C11 N2 C7 C6 -177.65(15) . . . . ?
C11 N2 C7 C8 -0.5(3) . . . . ?
C12 N3 C6 C5 75.32(18) . . . . ?
C12 N3 C6 C7 -171.01(15) . . . . ?
C12 C13 C14 C15 -65.0(3) . . . . ?
C13 C14 C15 C16 -175.0(2) . . . . ?
C14 C15 C16 C17 -69.9(4) . . . . ?
C18 N4 C22 C21 2.1(3) . . . . ?
C18 N4 C22 C23 -176.88(16) . . . . ?
C18 C19 C20 C21 1.6(3) . . . . ?
C19 C20 C21 C22 0.2(3) . . . . ?
C20 C21 C22 N4 -2.2(3) . . . . ?
C20 C21 C22 C23 176.72(18) . . . . ?
C21 C22 C23 N6 -137.86(18) . . . . ?
C21 C22 C23 C24 110.0(2) . . . . ?
C22 N4 C18 C19 -0.2(3) . . . . ?
C22 C23 C24 N5 68.39(19) . . . . ?
C22 C23 C24 C25 -108.3(2) . . . . ?
C23 N6 C29 C30 -59.6(2) . . . . ?
C23 C24 C25 C26 175.38(18) . . . . ?
C24 N5 C28 C27 -1.5(3) . . . . ?
C24 C25 C26 C27 -0.7(3) . . . . ?
C25 C26 C27 C28 1.2(3) . . . . ?
C26 C27 C28 N5 -0.1(3) . . . . ?
C28 N5 C24 C23 -174.71(15) . . . . ?
C28 N5 C24 C25 2.1(3) . . . . ?
C29 N6 C23 C22 175.65(14) . . . . ?
C29 N6 C23 C24 -71.34(18) . . . . ?
C29 C30 C31 C32 -174.17(17) . . . . ?
C30 C31 C32 C33 174.63(18) . . . . ?
C31 C32 C33 C34 61.1(3) . . . . ?
